data_7045403
loop_
_publ_author_name
'Akhtar, Muhammad Nadeem'
'Lan, Yanhua'
'AlDamen, Murad A.'
'Zheng, Yan-Zhen'
'Anson, Christopher E.'
'Powell, Annie K.'

_publ_section_title
;
 Effect of ligand substitution on the SMM properties of three
 isostructural families of double-cubane Mn<sub>4</sub>Ln<sub>2</sub>
 coordination clusters.
;
_journal_issue 10
_journal_name_full 'Dalton transactions (Cambridge, England : 2003)'
_journal_page_first 3485
_journal_page_last 3495
_journal_paper_doi 10.1039/c7dt04304j
_journal_volume 47
_journal_year 2018
_chemical_formula_moiety 'C62 H74 Dy2 Mn4 N6 O28, 2(C2 H3 N)'
_chemical_formula_sum 'C66 H80 Dy2 Mn4 N8 O28'
_chemical_formula_weight 1978.14
_space_group_crystal_system monoclinic
_space_group_IT_number 14
_space_group_name_Hall '-P 2yn'
_space_group_name_H-M_alt 'P 1 21/n 1'
_symmetry_space_group_name_Hall '-P 2yn'
_symmetry_space_group_name_H-M 'P 1 21/n 1'
_atom_sites_solution_hydrogens mixed
_atom_sites_solution_primary direct
_atom_sites_solution_secondary difmap
_audit_creation_date 2018-01-10
_audit_creation_method
;
Olex2 1.2
(compiled 2017.08.10 svn.r3458 for OlexSys, GUI svn.r5381)
;
_audit_update_record
;
2018-01-12 deposited with the CCDC.
2018-01-24 downloaded from the CCDC.
;
_cell_angle_alpha 90
_cell_angle_beta 99.213(1)
_cell_angle_gamma 90
_cell_formula_units_Z 2
_cell_length_a 12.9182(4)
_cell_length_b 15.1094(4)
_cell_length_c 18.6730(6)
_cell_measurement_reflns_used 15326
_cell_measurement_temperature 100(2)
_cell_measurement_theta_max 28.14
_cell_measurement_theta_min 2.21
_cell_volume 3597.70(19)
_computing_cell_refinement 'SAINT v6.45A (Bruker, 2003)'
_computing_data_collection 'SMART-NT 5.6 (Bruker AXS Inc., 2000)'
_computing_data_reduction 'SAINT v6.45A (Bruker, 2003)'
_computing_molecular_graphics 'Olex2 (Dolomanov et al., 2009)'
_computing_publication_material 'Olex2 (Dolomanov et al., 2009)'
_computing_structure_refinement 'ShelXL (Sheldrick, 2015)'
_computing_structure_solution 'SHELXTL 6.14 (BrukerAXS Inc., 2003)'
_diffrn_ambient_temperature 100.15
_diffrn_detector_area_resol_mean 8
_diffrn_measured_fraction_theta_full 1.000
_diffrn_measured_fraction_theta_max 0.926
_diffrn_measurement_device_type 'Bruker SMART APEX CCD area detector'
_diffrn_measurement_method '\w scans'
_diffrn_radiation_monochromator graphite
_diffrn_radiation_type MoK\a
_diffrn_radiation_wavelength 0.71073
_diffrn_reflns_av_R_equivalents 0.0203
_diffrn_reflns_av_unetI/netI 0.0218
_diffrn_reflns_Laue_measured_fraction_full 1.000
_diffrn_reflns_Laue_measured_fraction_max 0.926
_diffrn_reflns_limit_h_max 16
_diffrn_reflns_limit_h_min -16
_diffrn_reflns_limit_k_max 17
_diffrn_reflns_limit_k_min -19
_diffrn_reflns_limit_l_max 23
_diffrn_reflns_limit_l_min -24
_diffrn_reflns_number 23771
_diffrn_reflns_point_group_measured_fraction_full 1.000
_diffrn_reflns_point_group_measured_fraction_max 0.926
_diffrn_reflns_theta_full 25.242
_diffrn_reflns_theta_max 28.146
_diffrn_reflns_theta_min 1.743
_diffrn_source 'rotating anode'
_exptl_absorpt_coefficient_mu 2.822
_exptl_absorpt_correction_T_max 0.747
_exptl_absorpt_correction_T_min 0.601
_exptl_absorpt_correction_type multi-scan
_exptl_absorpt_process_details
;
SADABS v.2.10 (Bruker,2003) was used for absorption correction.
R(int) was 0.0493 before and 0.0201 after correction.
The Ratio of minimum to maximum transmission is 0.8036.
The \l/2 correction factor is 0.0015.
;
_exptl_crystal_colour orange
_exptl_crystal_colour_primary orange
_exptl_crystal_density_diffrn 1.826
_exptl_crystal_description block
_exptl_crystal_F_000 1976
_exptl_crystal_size_max 0.25
_exptl_crystal_size_mid 0.19
_exptl_crystal_size_min 0.11
_refine_diff_density_max 1.670
_refine_diff_density_min -0.507
_refine_diff_density_rms 0.097
_refine_ls_extinction_method none
_refine_ls_goodness_of_fit_ref 1.050
_refine_ls_hydrogen_treatment mixed
_refine_ls_matrix_type full
_refine_ls_number_parameters 494
_refine_ls_number_reflns 8163
_refine_ls_number_restraints 2
_refine_ls_restrained_S_all 1.050
_refine_ls_R_factor_all 0.0295
_refine_ls_R_factor_gt 0.0249
_refine_ls_shift/su_max 0.003
_refine_ls_shift/su_mean 0.000
_refine_ls_structure_factor_coef Fsqd
_refine_ls_weighting_details 'w=1/[\s^2^(Fo^2^)+(0.0291P)^2^+4.8763P] where P=(Fo^2^+2Fc^2^)/3'
_refine_ls_weighting_scheme calc
_refine_ls_wR_factor_gt 0.0585
_refine_ls_wR_factor_ref 0.0606
_reflns_Friedel_coverage 0.000
_reflns_number_gt 7330
_reflns_number_total 8163
_reflns_threshold_expression 'I > 2\s(I)'
_cod_data_source_file c7dt04304j2.cif
_cod_data_source_block 16-mn4dy2
_cod_depositor_comments 'Adding full bibliography for 7045382--7045403.cif.'
_cod_database_code 7045403
_shelx_shelxl_version_number 2017/1
_shelx_space_group_comment
;
The symmetry employed for this shelxl refinement is uniquely defined
by the following loop, which should always be used as a source of
symmetry information in preference to the above space-group names.
They are only intended as comments.
;
_shelx_estimated_absorpt_t_max 0.747
_shelx_estimated_absorpt_t_min 0.539
_olex2_refinement_description
;
1. Fixed Uiso
 At 1.2 times of:
  All C(H) groups, All C(H,H) groups, All O(H) groups
 At 1.5 times of:
  All C(H,H,H) groups
2. Restrained distances
 O5-H5 = O3-H3
 0.88 with sigma of 0.04
3.a Secondary CH2 refined with riding coordinates:
 C1(H1A,H1B), C2(H2A,H2B), C3(H3A,H3B), C4(H4A,H4B), C5(H5A,H5B), C6(H6A,H6B),
 C7(H7A,H7B), C8(H8A,H8B), C9(H9A,H9B), C10(H10A,H10B)
3.b Aromatic/amide H refined with riding coordinates:
 C13(H13), C14(H14), C15(H15), C16(H16), C17(H17), C20(H20), C21(H21),
 C22(H22), C23(H23), C24(H24), C27(H27), C28(H28), C29(H29), C30(H30), C31(H31)
3.c Idealised Me refined as rotating group:
 C42(H42A,H42B,H42C)
;
_olex2_submission_special_instructions 'No special instructions were received'

loop_
_space_group_symop_operation_xyz
'x, y, z'
'-x+1/2, y+1/2, -z+1/2'
'-x, -y, -z'
'x-1/2, -y-1/2, z-1/2'

loop_
_atom_site_label
_atom_site_type_symbol
_atom_site_fract_x
_atom_site_fract_y
_atom_site_fract_z
_atom_site_U_iso_or_equiv
_atom_site_adp_type
_atom_site_occupancy
_atom_site_site_symmetry_order
_atom_site_calc_flag
_atom_site_refinement_flags_posn
Dy1 Dy 0.40056(2) 0.66117(2) 0.42521(2) 0.01505(4) Uani 1 1 d .
Mn1 Mn 0.54114(3) 0.47434(2) 0.43527(2) 0.01381(8) Uani 1 1 d .
Mn2 Mn 0.33045(3) 0.38059(3) 0.46514(2) 0.01590(8) Uani 1 1 d .
O1 O 0.41146(13) 0.51601(11) 0.46466(9) 0.0154(3) Uani 1 1 d .
N1 N 0.29397(17) 0.25641(15) 0.39232(11) 0.0199(4) Uani 1 1 d .
C1 C 0.2110(2) 0.20468(19) 0.41960(15) 0.0248(6) Uani 1 1 d .
H1A H 0.208900 0.144335 0.398755 0.030 Uiso 1 1 calc R
H1B H 0.142192 0.232892 0.402817 0.030 Uiso 1 1 calc R
C2 C 0.2280(2) 0.19798(18) 0.50157(15) 0.0238(6) Uani 1 1 d .
H2A H 0.168696 0.165330 0.516807 0.029 Uiso 1 1 calc R
H2B H 0.292954 0.164097 0.518209 0.029 Uiso 1 1 calc R
N2 N 0.23641(17) 0.28679(15) 0.53633(11) 0.0201(4) Uani 1 1 d .
C3 C 0.3958(2) 0.20973(18) 0.39962(14) 0.0223(5) Uani 1 1 d .
H3A H 0.394558 0.167207 0.359152 0.027 Uiso 1 1 calc R
H3B H 0.407335 0.175960 0.445640 0.027 Uiso 1 1 calc R
C4 C 0.4852(2) 0.27485(18) 0.39887(14) 0.0206(5) Uani 1 1 d .
H4A H 0.552608 0.242336 0.405414 0.025 Uiso 1 1 calc R
H4B H 0.476700 0.305128 0.351271 0.025 Uiso 1 1 calc R
O2 O 0.48759(14) 0.33926(11) 0.45519(9) 0.0169(4) Uani 1 1 d .
C5 C 0.2555(2) 0.28061(18) 0.31511(14) 0.0230(6) Uani 1 1 d .
H5A H 0.208649 0.233466 0.291647 0.028 Uiso 1 1 calc R
H5B H 0.315644 0.286106 0.288589 0.028 Uiso 1 1 calc R
C6 C 0.1969(2) 0.36666(19) 0.31168(15) 0.0243(6) Uani 1 1 d .
H6A H 0.173462 0.384642 0.260683 0.029 Uiso 1 1 calc R
H6B H 0.134803 0.361589 0.336332 0.029 Uiso 1 1 calc R
O3 O 0.27043(15) 0.42947(13) 0.34826(10) 0.0212(4) Uani 1 1 d D
H3 H 0.243(2) 0.4802(19) 0.3485(17) 0.025 Uiso 1 1 d DR
C7 C 0.2980(2) 0.28186(18) 0.61061(14) 0.0207(5) Uani 1 1 d .
H7A H 0.347104 0.231226 0.613151 0.025 Uiso 1 1 calc R
H7B H 0.249648 0.270878 0.645759 0.025 Uiso 1 1 calc R
C8 C 0.3599(2) 0.36582(18) 0.63208(13) 0.0189(5) Uani 1 1 d .
H8A H 0.311232 0.414784 0.638314 0.023 Uiso 1 1 calc R
H8B H 0.406860 0.356596 0.678848 0.023 Uiso 1 1 calc R
O4 O 0.42049(14) 0.38843(12) 0.57736(9) 0.0168(3) Uani 1 1 d .
C9 C 0.1299(2) 0.32426(19) 0.53641(15) 0.0233(6) Uani 1 1 d .
H9A H 0.103762 0.304574 0.580830 0.028 Uiso 1 1 calc R
H9B H 0.081722 0.300774 0.494101 0.028 Uiso 1 1 calc R
C10 C 0.1283(2) 0.42398(19) 0.53349(15) 0.0242(6) Uani 1 1 d .
H10A H 0.055296 0.446203 0.527013 0.029 Uiso 1 1 calc R
H10B H 0.167456 0.449148 0.578824 0.029 Uiso 1 1 calc R
O5 O 0.17727(16) 0.44794(14) 0.47270(11) 0.0241(4) Uani 1 1 d D
H5 H 0.172(3) 0.4992(18) 0.4638(18) 0.029 Uiso 1 1 d DR
O6 O 0.49334(14) 0.46817(12) 0.33071(9) 0.0182(4) Uani 1 1 d .
O7 O 0.39172(14) 0.58927(12) 0.31180(9) 0.0183(4) Uani 1 1 d .
C11 C 0.43225(19) 0.52106(17) 0.29098(13) 0.0168(5) Uani 1 1 d .
C12 C 0.4114(2) 0.49730(16) 0.21199(13) 0.0188(5) Uani 1 1 d .
C13 C 0.4946(2) 0.48120(19) 0.17508(14) 0.0244(6) Uani 1 1 d .
H13 H 0.564785 0.484888 0.199746 0.029 Uiso 1 1 calc R
C14 C 0.4746(3) 0.4596(2) 0.10150(15) 0.0301(7) Uani 1 1 d .
H14 H 0.531201 0.451113 0.075408 0.036 Uiso 1 1 calc R
C15 C 0.3724(3) 0.4504(2) 0.06656(15) 0.0315(7) Uani 1 1 d .
H15 H 0.359108 0.434902 0.016629 0.038 Uiso 1 1 calc R
C16 C 0.2898(3) 0.4637(2) 0.10377(15) 0.0311(7) Uani 1 1 d .
H16 H 0.219881 0.455172 0.079927 0.037 Uiso 1 1 calc R
C17 C 0.3087(2) 0.48950(19) 0.17615(14) 0.0252(6) Uani 1 1 d .
H17 H 0.251760 0.501784 0.201067 0.030 Uiso 1 1 calc R
O8 O 0.67728(14) 0.42773(12) 0.41136(9) 0.0193(4) Uani 1 1 d .
O9 O 0.70390(14) 0.31060(13) 0.48588(9) 0.0207(4) Uani 1 1 d .
C18 C 0.7222(2) 0.35507(17) 0.43279(13) 0.0177(5) Uani 1 1 d .
C19 C 0.8025(2) 0.31994(17) 0.39058(13) 0.0179(5) Uani 1 1 d .
C20 C 0.8206(2) 0.36141(19) 0.32681(14) 0.0213(5) Uani 1 1 d .
H20 H 0.783206 0.413600 0.310330 0.026 Uiso 1 1 calc R
C21 C 0.8936(2) 0.3259(2) 0.28760(14) 0.0251(6) Uani 1 1 d .
H21 H 0.907293 0.354395 0.244726 0.030 Uiso 1 1 calc R
C22 C 0.9462(2) 0.2491(2) 0.31120(15) 0.0258(6) Uani 1 1 d .
H22 H 0.995366 0.224507 0.283970 0.031 Uiso 1 1 calc R
C23 C 0.9282(2) 0.20749(19) 0.37411(15) 0.0252(6) Uani 1 1 d .
H23 H 0.964671 0.154577 0.389739 0.030 Uiso 1 1 calc R
C24 C 0.8565(2) 0.24324(18) 0.41451(14) 0.0206(5) Uani 1 1 d .
H24 H 0.844658 0.215366 0.458077 0.025 Uiso 1 1 calc R
O10 O 0.24305(14) 0.72978(12) 0.36042(10) 0.0200(4) Uani 1 1 d .
O11 O 0.21858(15) 0.59137(12) 0.39109(10) 0.0213(4) Uani 1 1 d .
C25 C 0.1844(2) 0.66397(17) 0.36059(13) 0.0187(5) Uani 1 1 d .
C26 C 0.0727(2) 0.66886(17) 0.32363(14) 0.0194(5) Uani 1 1 d .
C27 C 0.0289(2) 0.75057(18) 0.30192(14) 0.0203(5) Uani 1 1 d .
H27 H 0.069432 0.802913 0.311612 0.024 Uiso 1 1 calc R
C28 C -0.0740(2) 0.7561(2) 0.26610(14) 0.0249(6) Uani 1 1 d .
H28 H -0.103881 0.812076 0.251983 0.030 Uiso 1 1 calc R
C29 C -0.1328(2) 0.6796(2) 0.25105(15) 0.0270(6) Uani 1 1 d .
H29 H -0.202456 0.683156 0.225524 0.032 Uiso 1 1 calc R
C30 C -0.0899(2) 0.5977(2) 0.27327(15) 0.0285(6) Uani 1 1 d .
H30 H -0.130600 0.545453 0.263420 0.034 Uiso 1 1 calc R
C31 C 0.0125(2) 0.59246(19) 0.30996(15) 0.0253(6) Uani 1 1 d .
H31 H 0.041501 0.536633 0.325686 0.030 Uiso 1 1 calc R
N3 N 0.45113(18) 0.83817(15) 0.38334(13) 0.0227(5) Uani 1 1 d .
O12 O 0.45515(15) 0.77306(12) 0.34138(10) 0.0221(4) Uani 1 1 d .
O13 O 0.43658(16) 0.82058(13) 0.44769(10) 0.0253(4) Uani 1 1 d .
O14 O 0.46096(18) 0.91447(14) 0.36311(12) 0.0352(5) Uani 1 1 d .
N41 N 0.2440(3) 0.0377(2) 0.64011(17) 0.0485(8) Uani 1 1 d .
C41 C 0.3001(3) -0.0039(2) 0.61257(17) 0.0345(7) Uani 1 1 d .
C42 C 0.3724(3) -0.0566(2) 0.57845(18) 0.0391(8) Uani 1 1 d .
H42A H 0.400516 -0.020606 0.542324 0.059 Uiso 1 1 calc GR
H42B H 0.335475 -0.107933 0.554594 0.059 Uiso 1 1 calc GR
H42C H 0.430160 -0.076800 0.615376 0.059 Uiso 1 1 calc GR

loop_
_atom_site_aniso_label
_atom_site_aniso_U_11
_atom_site_aniso_U_22
_atom_site_aniso_U_33
_atom_site_aniso_U_23
_atom_site_aniso_U_13
_atom_site_aniso_U_12
Dy1 0.01729(7) 0.01515(6) 0.01279(6) 0.00126(4) 0.00269(4) 0.00314(4)
Mn1 0.01504(18) 0.01524(18) 0.01111(16) -0.00039(13) 0.00196(13) 0.00236(14)
Mn2 0.01638(18) 0.01654(19) 0.01461(17) 0.00021(14) 0.00200(14) 0.00021(15)
O1 0.0171(8) 0.0157(8) 0.0130(8) 0.0009(6) 0.0014(7) 0.0008(7)
N1 0.0222(11) 0.0191(11) 0.0176(10) 0.0002(8) 0.0013(9) -0.0018(9)
C1 0.0283(15) 0.0197(14) 0.0254(13) -0.0016(11) 0.0016(11) -0.0054(11)
C2 0.0280(14) 0.0179(13) 0.0258(13) 0.0016(10) 0.0049(11) -0.0044(11)
N2 0.0202(11) 0.0203(11) 0.0193(10) 0.0015(8) 0.0019(9) -0.0011(9)
C3 0.0269(14) 0.0185(13) 0.0207(12) -0.0027(10) 0.0011(11) 0.0031(11)
C4 0.0232(13) 0.0218(13) 0.0169(11) -0.0046(10) 0.0032(10) 0.0022(11)
O2 0.0196(9) 0.0173(9) 0.0134(8) -0.0031(6) 0.0017(7) 0.0028(7)
C5 0.0260(14) 0.0251(14) 0.0166(12) -0.0027(10) -0.0002(10) -0.0025(11)
C6 0.0215(13) 0.0266(14) 0.0220(13) 0.0042(11) -0.0045(11) -0.0052(11)
O3 0.0219(10) 0.0183(9) 0.0217(9) -0.0013(7) -0.0021(7) -0.0005(8)
C7 0.0203(13) 0.0238(14) 0.0181(12) 0.0045(10) 0.0031(10) -0.0008(11)
C8 0.0189(12) 0.0230(13) 0.0151(11) 0.0017(10) 0.0037(10) 0.0010(10)
O4 0.0184(9) 0.0187(9) 0.0137(8) 0.0007(7) 0.0042(7) 0.0000(7)
C9 0.0190(13) 0.0275(15) 0.0231(13) 0.0041(11) 0.0025(10) -0.0016(11)
C10 0.0205(13) 0.0269(15) 0.0261(13) 0.0025(11) 0.0064(11) 0.0013(11)
O5 0.0248(10) 0.0224(10) 0.0258(10) 0.0065(8) 0.0070(8) 0.0030(8)
O6 0.0221(9) 0.0191(9) 0.0129(8) 0.0008(7) 0.0019(7) 0.0025(7)
O7 0.0203(9) 0.0186(9) 0.0158(8) 0.0009(7) 0.0022(7) 0.0019(7)
C11 0.0151(12) 0.0194(12) 0.0161(11) 0.0011(9) 0.0029(9) -0.0035(10)
C12 0.0291(14) 0.0121(11) 0.0142(11) 0.0020(9) 0.0006(10) -0.0011(10)
C13 0.0310(15) 0.0227(14) 0.0192(12) -0.0004(10) 0.0034(11) -0.0022(12)
C14 0.0444(18) 0.0273(15) 0.0208(13) -0.0006(11) 0.0115(13) 0.0019(13)
C15 0.054(2) 0.0235(15) 0.0157(12) -0.0017(11) 0.0004(13) -0.0050(14)
C16 0.0409(18) 0.0273(15) 0.0212(13) 0.0033(11) -0.0067(12) -0.0089(13)
C17 0.0293(15) 0.0252(14) 0.0206(13) 0.0028(11) 0.0027(11) -0.0029(12)
O8 0.0205(9) 0.0193(9) 0.0188(8) 0.0011(7) 0.0051(7) 0.0029(7)
O9 0.0217(9) 0.0237(10) 0.0177(8) 0.0036(7) 0.0064(7) 0.0058(8)
C18 0.0170(12) 0.0211(13) 0.0147(11) -0.0038(9) 0.0021(9) -0.0025(10)
C19 0.0161(12) 0.0201(13) 0.0171(11) -0.0043(9) 0.0014(10) -0.0030(10)
C20 0.0213(13) 0.0227(13) 0.0202(12) -0.0010(10) 0.0040(10) -0.0032(11)
C21 0.0249(14) 0.0342(16) 0.0168(12) -0.0041(11) 0.0055(11) -0.0057(12)
C22 0.0165(13) 0.0357(16) 0.0261(13) -0.0120(12) 0.0063(11) -0.0029(11)
C23 0.0204(13) 0.0244(14) 0.0302(14) -0.0042(11) 0.0021(11) 0.0032(11)
C24 0.0183(12) 0.0225(13) 0.0214(12) -0.0015(10) 0.0040(10) -0.0010(10)
O10 0.0194(9) 0.0201(9) 0.0201(9) 0.0037(7) 0.0016(7) 0.0022(7)
O11 0.0242(10) 0.0178(9) 0.0210(9) 0.0039(7) 0.0006(7) 0.0028(8)
C25 0.0210(13) 0.0196(13) 0.0163(11) -0.0005(9) 0.0056(10) 0.0043(10)
C26 0.0195(13) 0.0223(13) 0.0172(11) 0.0022(10) 0.0052(10) 0.0017(10)
C27 0.0205(13) 0.0215(13) 0.0193(12) 0.0022(10) 0.0039(10) 0.0026(10)
C28 0.0253(14) 0.0284(15) 0.0209(13) 0.0054(11) 0.0038(11) 0.0069(12)
C29 0.0173(13) 0.0409(17) 0.0215(13) 0.0039(12) -0.0006(11) 0.0020(12)
C30 0.0280(15) 0.0300(16) 0.0264(14) -0.0004(12) 0.0006(12) -0.0078(12)
C31 0.0272(15) 0.0221(14) 0.0260(13) 0.0014(11) 0.0022(11) 0.0026(11)
N3 0.0203(11) 0.0222(12) 0.0251(11) 0.0025(9) 0.0016(9) 0.0000(9)
O12 0.0254(10) 0.0197(9) 0.0222(9) 0.0015(7) 0.0068(8) 0.0014(8)
O13 0.0350(11) 0.0225(10) 0.0177(9) 0.0008(7) 0.0021(8) 0.0022(8)
O14 0.0431(13) 0.0209(11) 0.0411(12) 0.0076(9) 0.0051(10) -0.0060(9)
N41 0.0458(18) 0.055(2) 0.0451(17) 0.0040(15) 0.0074(15) 0.0088(16)
C41 0.0357(17) 0.0356(18) 0.0304(15) 0.0056(13) -0.0006(13) 0.0006(14)
C42 0.0417(19) 0.0368(18) 0.0357(17) -0.0054(14) -0.0037(15) 0.0033(15)

loop_
_atom_type_symbol
_atom_type_description
_atom_type_scat_dispersion_real
_atom_type_scat_dispersion_imag
_atom_type_scat_source
C C 0.0033 0.0016 'International Tables Vol C Tables 4.2.6.8 and 6.1.1.4'
H H 0.0000 0.0000 'International Tables Vol C Tables 4.2.6.8 and 6.1.1.4'
Dy Dy -0.1892 4.4098 'International Tables Vol C Tables 4.2.6.8 and 6.1.1.4'
Mn Mn 0.3368 0.7283 'International Tables Vol C Tables 4.2.6.8 and 6.1.1.4'
N N 0.0061 0.0033 'International Tables Vol C Tables 4.2.6.8 and 6.1.1.4'
O O 0.0106 0.0060 'International Tables Vol C Tables 4.2.6.8 and 6.1.1.4'

loop_
_geom_angle_atom_site_label_1
_geom_angle_atom_site_label_2
_geom_angle_atom_site_label_3
_geom_angle
_geom_angle_site_symmetry_1
_geom_angle_site_symmetry_3
O1 Dy1 O2 73.20(6) . 3_666
O1 Dy1 O4 72.84(6) . 3_666
O1 Dy1 O7 80.87(6) . .
O1 Dy1 O9 87.68(6) . 3_666
O1 Dy1 O10 124.59(6) . .
O1 Dy1 O11 72.26(6) . .
O1 Dy1 O12 147.00(6) . .
O1 Dy1 O13 150.34(6) . .
O2 Dy1 O11 127.39(6) 3_666 .
O2 Dy1 O12 112.94(6) 3_666 .
O2 Dy1 O13 77.37(6) 3_666 .
O4 Dy1 O2 66.15(6) 3_666 3_666
O4 Dy1 O11 134.73(6) 3_666 .
O4 Dy1 O12 80.27(6) 3_666 .
O4 Dy1 O13 98.58(6) 3_666 .
O7 Dy1 O2 138.50(6) . 3_666
O7 Dy1 O4 75.60(6) . 3_666
O7 Dy1 O10 80.42(6) . .
O7 Dy1 O11 71.19(6) . .
O7 Dy1 O12 74.11(6) . .
O7 Dy1 O13 125.38(6) . .
O9 Dy1 O2 71.20(6) 3_666 3_666
O9 Dy1 O4 136.57(6) 3_666 3_666
O9 Dy1 O7 140.16(7) 3_666 .
O9 Dy1 O10 75.12(6) 3_666 .
O9 Dy1 O11 68.97(6) 3_666 .
O9 Dy1 O12 125.29(6) 3_666 .
O9 Dy1 O13 79.43(7) 3_666 .
O10 Dy1 O2 141.08(6) . 3_666
O10 Dy1 O4 147.50(6) . 3_666
O10 Dy1 O11 52.36(6) . .
O10 Dy1 O12 72.23(6) . .
O10 Dy1 O13 77.81(6) . .
O12 Dy1 O11 117.75(6) . .
O13 Dy1 O11 125.63(6) . .
O13 Dy1 O12 51.66(6) . .
O1 Mn1 O1 81.53(8) 3_666 .
O1 Mn1 O2 86.82(7) . .
O1 Mn1 O2 88.00(7) 3_666 .
O1 Mn1 O4 89.43(7) 3_666 3_666
O1 Mn1 O4 86.74(7) . 3_666
O1 Mn1 O6 178.16(8) 3_666 .
O1 Mn1 O6 98.54(7) . .
O1 Mn1 O8 95.21(7) 3_666 .
O1 Mn1 O8 176.28(7) . .
O4 Mn1 O2 173.35(7) 3_666 .
O6 Mn1 O2 93.84(7) . .
O6 Mn1 O4 88.74(7) . 3_666
O6 Mn1 O8 84.78(7) . .
O8 Mn1 O2 91.29(7) . .
O8 Mn1 O4 95.05(7) . 3_666
O1 Mn2 N1 140.10(7) . .
O1 Mn2 N2 142.97(7) . .
O1 Mn2 O3 78.26(6) . .
N1 Mn2 N2 76.94(8) . .
O2 Mn2 O1 79.76(6) . .
O2 Mn2 N1 79.71(7) . .
O2 Mn2 N2 116.27(7) . .
O2 Mn2 O3 100.87(7) . .
O2 Mn2 O4 74.95(6) . .
O2 Mn2 O5 169.86(7) . .
O3 Mn2 N1 72.54(7) . .
O3 Mn2 N2 125.93(7) . .
O4 Mn2 O1 77.71(6) . .
O4 Mn2 N1 128.29(7) . .
O4 Mn2 N2 75.25(7) . .
O4 Mn2 O3 155.97(7) . .
O4 Mn2 O5 104.39(7) . .
O5 Mn2 O1 90.18(7) . .
O5 Mn2 N1 107.72(8) . .
O5 Mn2 N2 72.80(7) . .
O5 Mn2 O3 75.51(7) . .
Mn1 O1 Dy1 103.72(8) 3_666 .
Mn1 O1 Dy1 103.19(7) . .
Mn1 O1 Mn1 98.47(8) 3_666 .
Mn1 O1 Mn2 97.24(7) . .
Mn1 O1 Mn2 98.13(7) 3_666 .
Mn2 O1 Dy1 147.30(8) . .
C1 N1 Mn2 108.39(16) . .
C1 N1 C5 108.3(2) . .
C3 N1 Mn2 103.72(15) . .
C3 N1 C1 113.5(2) . .
C3 N1 C5 111.1(2) . .
C5 N1 Mn2 111.88(16) . .
N1 C1 H1A 109.0 . .
N1 C1 H1B 109.0 . .
N1 C1 C2 112.8(2) . .
H1A C1 H1B 107.8 . .
C2 C1 H1A 109.0 . .
C2 C1 H1B 109.0 . .
C1 C2 H2A 109.3 . .
C1 C2 H2B 109.3 . .
H2A C2 H2B 107.9 . .
N2 C2 C1 111.7(2) . .
N2 C2 H2A 109.3 . .
N2 C2 H2B 109.3 . .
C2 N2 Mn2 107.41(15) . .
C2 N2 C9 109.9(2) . .
C7 N2 Mn2 107.66(15) . .
C7 N2 C2 110.7(2) . .
C7 N2 C9 112.0(2) . .
C9 N2 Mn2 109.01(15) . .
N1 C3 H3A 109.5 . .
N1 C3 H3B 109.5 . .
N1 C3 C4 110.9(2) . .
H3A C3 H3B 108.0 . .
C4 C3 H3A 109.5 . .
C4 C3 H3B 109.5 . .
C3 C4 H4A 109.4 . .
C3 C4 H4B 109.4 . .
H4A C4 H4B 108.0 . .
O2 C4 C3 111.2(2) . .
O2 C4 H4A 109.4 . .
O2 C4 H4B 109.4 . .
Mn1 O2 Dy1 90.06(6) . 3_666
Mn2 O2 Dy1 110.27(7) . 3_666
Mn2 O2 Mn1 94.10(7) . .
C4 O2 Dy1 127.36(15) . 3_666
C4 O2 Mn1 118.43(15) . .
C4 O2 Mn2 110.50(15) . .
N1 C5 H5A 109.7 . .
N1 C5 H5B 109.7 . .
N1 C5 C6 109.9(2) . .
H5A C5 H5B 108.2 . .
C6 C5 H5A 109.7 . .
C6 C5 H5B 109.7 . .
C5 C6 H6A 110.7 . .
C5 C6 H6B 110.7 . .
H6A C6 H6B 108.8 . .
O3 C6 C5 105.2(2) . .
O3 C6 H6A 110.7 . .
O3 C6 H6B 110.7 . .
Mn2 O3 H3 111(2) . .
C6 O3 Mn2 109.48(15) . .
C6 O3 H3 111(2) . .
N2 C7 H7A 109.1 . .
N2 C7 H7B 109.1 . .
N2 C7 C8 112.7(2) . .
H7A C7 H7B 107.8 . .
C8 C7 H7A 109.1 . .
C8 C7 H7B 109.1 . .
C7 C8 H8A 109.7 . .
C7 C8 H8B 109.7 . .
H8A C8 H8B 108.2 . .
O4 C8 C7 109.7(2) . .
O4 C8 H8A 109.7 . .
O4 C8 H8B 109.7 . .
Mn1 O4 Dy1 93.34(6) 3_666 3_666
Mn1 O4 Mn2 92.46(7) 3_666 .
Mn2 O4 Dy1 108.58(7) . 3_666
C8 O4 Dy1 124.88(14) . 3_666
C8 O4 Mn1 118.16(15) . 3_666
C8 O4 Mn2 113.41(14) . .
N2 C9 H9A 109.0 . .
N2 C9 H9B 109.0 . .
N2 C9 C10 112.8(2) . .
H9A C9 H9B 107.8 . .
C10 C9 H9A 109.0 . .
C10 C9 H9B 109.0 . .
C9 C10 H10A 110.5 . .
C9 C10 H10B 110.5 . .
H10A C10 H10B 108.7 . .
O5 C10 C9 106.0(2) . .
O5 C10 H10A 110.5 . .
O5 C10 H10B 110.5 . .
Mn2 O5 H5 119(3) . .
C10 O5 Mn2 116.12(16) . .
C10 O5 H5 112(2) . .
C11 O6 Mn1 128.25(16) . .
C11 O7 Dy1 134.14(16) . .
O6 C11 C12 114.8(2) . .
O7 C11 O6 126.1(2) . .
O7 C11 C12 119.1(2) . .
C13 C12 C11 119.9(2) . .
C13 C12 C17 120.0(2) . .
C17 C12 C11 120.0(2) . .
C12 C13 H13 120.2 . .
C12 C13 C14 119.6(3) . .
C14 C13 H13 120.2 . .
C13 C14 H14 120.0 . .
C15 C14 C13 120.1(3) . .
C15 C14 H14 120.0 . .
C14 C15 H15 119.8 . .
C16 C15 C14 120.4(3) . .
C16 C15 H15 119.8 . .
C15 C16 H16 120.0 . .
C15 C16 C17 120.1(3) . .
C17 C16 H16 120.0 . .
C12 C17 H17 120.1 . .
C16 C17 C12 119.8(3) . .
C16 C17 H17 120.1 . .
C18 O8 Mn1 127.03(16) . .
C18 O9 Dy1 131.91(17) . 3_666
O8 C18 C19 117.3(2) . .
O9 C18 O8 125.2(2) . .
O9 C18 C19 117.5(2) . .
C20 C19 C18 120.9(2) . .
C24 C19 C18 118.8(2) . .
C24 C19 C20 120.3(2) . .
C19 C20 H20 120.1 . .
C21 C20 C19 119.7(3) . .
C21 C20 H20 120.1 . .
C20 C21 H21 120.1 . .
C22 C21 C20 119.8(3) . .
C22 C21 H21 120.1 . .
C21 C22 H22 119.6 . .
C21 C22 C23 120.7(3) . .
C23 C22 H22 119.6 . .
C22 C23 H23 120.0 . .
C22 C23 C24 120.0(3) . .
C24 C23 H23 120.0 . .
C19 C24 C23 119.5(3) . .
C19 C24 H24 120.3 . .
C23 C24 H24 120.3 . .
C25 O10 Dy1 96.83(15) . .
C25 O11 Dy1 89.72(15) . .
O10 C25 Dy1 57.44(13) . .
O10 C25 O11 121.1(2) . .
O10 C25 C26 119.9(2) . .
O11 C25 Dy1 63.66(14) . .
O11 C25 C26 119.0(2) . .
C26 C25 Dy1 176.86(18) . .
C27 C26 C25 119.6(2) . .
C27 C26 C31 119.6(3) . .
C31 C26 C25 120.8(2) . .
C26 C27 H27 119.8 . .
C26 C27 C28 120.4(3) . .
C28 C27 H27 119.8 . .
C27 C28 H28 120.1 . .
C29 C28 C27 119.9(3) . .
C29 C28 H28 120.1 . .
C28 C29 H29 119.9 . .
C28 C29 C30 120.1(3) . .
C30 C29 H29 119.9 . .
C29 C30 H30 120.0 . .
C29 C30 C31 119.9(3) . .
C31 C30 H30 120.0 . .
C26 C31 C30 120.1(3) . .
C26 C31 H31 119.9 . .
C30 C31 H31 119.9 . .
O12 N3 Dy1 58.74(12) . .
O12 N3 O13 116.7(2) . .
O13 N3 Dy1 58.53(13) . .
O14 N3 Dy1 172.95(19) . .
O14 N3 O12 121.6(2) . .
O14 N3 O13 121.7(2) . .
N3 O12 Dy1 95.46(14) . .
N3 O13 Dy1 95.46(15) . .
N41 C41 C42 179.2(4) . .
C41 C42 H42A 109.5 . .
C41 C42 H42B 109.5 . .
C41 C42 H42C 109.5 . .
H42A C42 H42B 109.5 . .
H42A C42 H42C 109.5 . .
H42B C42 H42C 109.5 . .

loop_
_geom_bond_atom_site_label_1
_geom_bond_atom_site_label_2
_geom_bond_distance
_geom_bond_site_symmetry_2
Dy1 O1 2.3108(17) .
Dy1 O2 2.4580(17) 3_666
Dy1 O4 2.4379(17) 3_666
Dy1 O7 2.3664(17) .
Dy1 O9 2.3404(17) 3_666
Dy1 O10 2.4270(18) .
Dy1 O11 2.5622(19) .
Dy1 O12 2.4818(18) .
Dy1 O13 2.476(2) .
Mn1 O1 1.8766(16) 3_666
Mn1 O1 1.9488(17) .
Mn1 O2 2.2057(18) .
Mn1 O4 2.1536(18) 3_666
Mn1 O6 1.9534(17) .
Mn1 O8 2.0099(18) .
Mn2 O1 2.2989(18) .
Mn2 N1 2.321(2) .
Mn2 N2 2.402(2) .
Mn2 O2 2.1601(18) .
Mn2 O3 2.3169(19) .
Mn2 O4 2.2311(17) .
Mn2 O5 2.250(2) .
N1 C1 1.482(3) .
N1 C3 1.480(3) .
N1 C5 1.493(3) .
C1 H1A 0.9900 .
C1 H1B 0.9900 .
C1 C2 1.514(4) .
C2 H2A 0.9900 .
C2 H2B 0.9900 .
C2 N2 1.487(3) .
N2 C7 1.486(3) .
N2 C9 1.488(3) .
C3 H3A 0.9900 .
C3 H3B 0.9900 .
C3 C4 1.519(4) .
C4 H4A 0.9900 .
C4 H4B 0.9900 .
C4 O2 1.430(3) .
C5 H5A 0.9900 .
C5 H5B 0.9900 .
C5 C6 1.500(4) .
C6 H6A 0.9900 .
C6 H6B 0.9900 .
C6 O3 1.436(3) .
O3 H3 0.85(3) .
C7 H7A 0.9900 .
C7 H7B 0.9900 .
C7 C8 1.519(4) .
C8 H8A 0.9900 .
C8 H8B 0.9900 .
C8 O4 1.424(3) .
C9 H9A 0.9900 .
C9 H9B 0.9900 .
C9 C10 1.508(4) .
C10 H10A 0.9900 .
C10 H10B 0.9900 .
C10 O5 1.432(3) .
O5 H5 0.79(3) .
O6 C11 1.274(3) .
O7 C11 1.246(3) .
C11 C12 1.500(3) .
C12 C13 1.388(4) .
C12 C17 1.392(4) .
C13 H13 0.9500 .
C13 C14 1.396(4) .
C14 H14 0.9500 .
C14 C15 1.382(5) .
C15 H15 0.9500 .
C15 C16 1.378(5) .
C16 H16 0.9500 .
C16 C17 1.390(4) .
C17 H17 0.9500 .
O8 C18 1.276(3) .
O9 C18 1.251(3) .
C18 C19 1.497(3) .
C19 C20 1.398(4) .
C19 C24 1.389(4) .
C20 H20 0.9500 .
C20 C21 1.391(4) .
C21 H21 0.9500 .
C21 C22 1.381(4) .
C22 H22 0.9500 .
C22 C23 1.385(4) .
C23 H23 0.9500 .
C23 C24 1.394(4) .
C24 H24 0.9500 .
O10 C25 1.250(3) .
O11 C25 1.281(3) .
C25 C26 1.499(4) .
C26 C27 1.391(4) .
C26 C31 1.392(4) .
C27 H27 0.9500 .
C27 C28 1.391(4) .
C28 H28 0.9500 .
C28 C29 1.386(4) .
C29 H29 0.9500 .
C29 C30 1.391(4) .
C30 H30 0.9500 .
C30 C31 1.392(4) .
C31 H31 0.9500 .
N3 O12 1.264(3) .
N3 O13 1.274(3) .
N3 O14 1.226(3) .
N41 C41 1.142(5) .
C41 C42 1.450(5) .
C42 H42A 0.9800 .
C42 H42B 0.9800 .
C42 H42C 0.9800 .

loop_
_geom_hbond_atom_site_label_D
_geom_hbond_atom_site_label_H
_geom_hbond_atom_site_label_A
_geom_hbond_distance_DH
_geom_hbond_distance_HA
_geom_hbond_distance_DA
_geom_hbond_angle_DHA
_geom_hbond_publ_flag
O3 H3 O11 0.85(3) 1.91(3) 2.691(3) 154(3) yes
O5 H5 O11 0.79(3) 2.10(3) 2.750(3) 139(3) yes
